data_2242678
loop_
_publ_author_name
'Zaini, Muhamad Fikri'
'Razak, Ibrahim Abdul'
'Khairul, Wan Mohd'
'Arshad, Suhana'

_publ_section_title
;
 Crystal structure and optical spectroscopic analyses of
 (<i>E</i>)-3-(1<i>H</i>-indol-2-yl)-1-(4-nitrophenyl)prop-2-en-1-one
 hemihydrate
;
_journal_coeditor_code LH5883
_journal_issue 11
_journal_name_full 'Acta Crystallographica Section E'
_journal_page_first 1589
_journal_page_last 1594
_journal_paper_doi 10.1107/S2056989018014329
_journal_volume 74
_journal_year 2018
_chemical_formula_iupac 'C17 H12 N2 O3, 0.5H2 O'
_chemical_formula_moiety 'C17 H12 N2 O3, 0.5(H2 O)'
_chemical_formula_sum 'C17 H13 N2 O3.5'
_chemical_formula_weight 301.29
_chemical_name_systematic
;
(<i>E</i>)-3-(1<i>H</i>-indol-2-yl)-1-(4-nitrophenyl)prop-2-en-1-one
hemihydrate
;
_space_group_crystal_system monoclinic
_space_group_IT_number 15
_space_group_name_Hall '-C 2yc'
_space_group_name_H-M_alt 'C 1 2/c 1'
_symmetry_space_group_name_Hall '-C 2yc'
_symmetry_space_group_name_H-M 'C 1 2/c 1'
_atom_sites_solution_hydrogens mixed
_audit_creation_method SHELXL-2013
_cell_angle_alpha 90
_cell_angle_beta 93.505(10)
_cell_angle_gamma 90
_cell_formula_units_Z 8
_cell_length_a 14.835(7)
_cell_length_b 6.453(2)
_cell_length_c 28.000(11)
_cell_measurement_reflns_used 1566
_cell_measurement_temperature 296(2)
_cell_measurement_theta_max 19.51
_cell_measurement_theta_min 2.92
_cell_volume 2675.4(18)
_computing_cell_refinement
;
SAINT (Bruker, 2009)
;
_computing_data_collection
;
APEX2 (Bruker, 2009)
;
_computing_data_reduction
;
SAINT (Bruker, 2009)
;
_computing_molecular_graphics
;
DIAMOND (Brandenburg, 2009) and Mercury (Macrae <i>et al.</i>,
2008)
;
_computing_publication_material
;
PLATON (Spek, 2009)
;
_computing_structure_refinement
;
SHELXL2013 (Sheldrick, 2015)
;
_computing_structure_solution
;
SHELXS97 (Sheldrick 2008)
;
_diffrn_ambient_temperature 296(2)
_diffrn_measured_fraction_theta_full 0.975
_diffrn_measured_fraction_theta_max 1.000
_diffrn_measurement_device_type 'Bruker APEXII CCD'
_diffrn_measurement_method '\f and \w scans'
_diffrn_radiation_type MoK\a
_diffrn_radiation_wavelength 0.71073
_diffrn_reflns_av_R_equivalents 0.1294
_diffrn_reflns_av_unetI/netI 0.0737
_diffrn_reflns_limit_h_max 17
_diffrn_reflns_limit_h_min -17
_diffrn_reflns_limit_k_max 7
_diffrn_reflns_limit_k_min -7
_diffrn_reflns_limit_l_max 33
_diffrn_reflns_limit_l_min -33
_diffrn_reflns_number 36005
_diffrn_reflns_theta_full 25.242
_diffrn_reflns_theta_max 24.999
_diffrn_reflns_theta_min 2.751
_exptl_absorpt_coefficient_mu 0.107
_exptl_absorpt_correction_T_max 0.9548
_exptl_absorpt_correction_T_min 0.6382
_exptl_absorpt_correction_type multi-scan
_exptl_absorpt_process_details
;
(SADABS; Bruker, 2009)
;
_exptl_crystal_colour orange
_exptl_crystal_density_diffrn 1.496
_exptl_crystal_description plate
_exptl_crystal_F_000 1256
_exptl_crystal_size_max 0.833
_exptl_crystal_size_mid 0.311
_exptl_crystal_size_min 0.043
_refine_diff_density_max 0.222
_refine_diff_density_min -0.187
_refine_ls_extinction_coef 0.0010(4)
_refine_ls_extinction_expression Fc^*^=kFc[1+0.001xFc^2^\l^3^/sin(2\q)]^-1/4^
_refine_ls_extinction_method SHELXL
_refine_ls_goodness_of_fit_ref 1.074
_refine_ls_hydrogen_treatment mixed
_refine_ls_matrix_type full
_refine_ls_number_parameters 213
_refine_ls_number_reflns 2369
_refine_ls_number_restraints 0
_refine_ls_restrained_S_all 1.074
_refine_ls_R_factor_all 0.1274
_refine_ls_R_factor_gt 0.0610
_refine_ls_shift/su_max 0.000
_refine_ls_shift/su_mean 0.000
_refine_ls_structure_factor_coef Fsqd
_refine_ls_weighting_details
;
 w=1/[\s^2^(Fo^2^)+(0.0548P)^2^+3.4801P]
 where P=(Fo^2^+2Fc^2^)/3
;
_refine_ls_weighting_scheme calc
_refine_ls_wR_factor_gt 0.1419
_refine_ls_wR_factor_ref 0.1898
_reflns_number_gt 1263
_reflns_number_total 2369
_reflns_threshold_expression 'I > 2\s(I)'
_cod_data_source_file lh5883sup1.cif
_cod_data_source_block I
_cod_depositor_comments
;

2019-09-11
Z value and formula fixed to values more according to usual
chemical conventions.                 miguel
;
_cod_original_formula_sum 'C34 H26 N4 O7'
_cod_original_formula_weight 602.59
_cod_original_formula_moiety '2(C17 H12 N2 O3), H2 O'
_cod_original_formula_iupac '2C17 H12 N2 O3, H2 O'
_cod_original_formula_units_Z 4
_cod_database_code 2242678
_shelx_space_group_comment
;
The symmetry employed for this shelxl refinement is uniquely defined
by the following loop, which should always be used as a source of
symmetry information in preference to the above space-group names.
They are only intended as comments.
;
_shelx_estimated_absorpt_t_min 0.916
_shelx_estimated_absorpt_t_max 0.995
_shelxl_version_number 20.13

loop_
_space_group_symop_operation_xyz
'x, y, z'
'-x, y, -z+1/2'
'x+1/2, y+1/2, z'
'-x+1/2, y+1/2, -z+1/2'
'-x, -y, -z'
'x, -y, z-1/2'
'-x+1/2, -y+1/2, -z'
'x+1/2, -y+1/2, z-1/2'

loop_
_atom_site_type_symbol
_atom_site_label
_atom_site_fract_x
_atom_site_fract_y
_atom_site_fract_z
_atom_site_U_iso_or_equiv
_atom_site_adp_type
_atom_site_calc_flag
_atom_site_occupancy
N N1 0.8500(2) 0.5670(5) 0.21045(11) 0.0608(8) Uani d 1
H H1A 0.892(2) 0.494(6) 0.2257(13) 0.071(12) Uiso d 1
N N2 1.1251(3) 0.4606(7) 0.48886(12) 0.0826(11) Uani d 1
O O1 0.98111(17) 1.0824(4) 0.33010(9) 0.0713(8) Uani d 1
O O2 1.1071(3) 0.2810(6) 0.49214(12) 0.1143(13) Uani d 1
O O3 1.1754(2) 0.5484(6) 0.51669(11) 0.1137(12) Uani d 1
C C1 0.8028(2) 0.5110(6) 0.16995(12) 0.0579(9) Uani d 1
C C2 0.8031(3) 0.3301(6) 0.14546(14) 0.0712(11) Uani d 1
H H2A 0.8396 0.2200 0.1559 0.085 Uiso calc 1
C C3 0.7485(3) 0.3159(7) 0.10529(15) 0.0802(12) Uani d 1
H H3A 0.7470 0.1935 0.0877 0.096 Uiso calc 1
C C4 0.6954(3) 0.4782(8) 0.09007(15) 0.0802(12) Uani d 1
H H4A 0.6584 0.4637 0.0622 0.096 Uiso calc 1
C C5 0.6950(3) 0.6569(7) 0.11385(14) 0.0750(12) Uani d 1
H H5A 0.6590 0.7666 0.1025 0.090 Uiso calc 1
C C6 0.7487(2) 0.6766(6) 0.15553(13) 0.0620(10) Uani d 1
C C7 0.7659(2) 0.8323(6) 0.18888(13) 0.0613(10) Uani d 1
H H7A 0.7388 0.9623 0.1884 0.074 Uiso calc 1
C C8 0.8281(2) 0.7644(6) 0.22200(12) 0.0569(9) Uani d 1
C C9 0.8692(2) 0.8667(6) 0.26162(12) 0.0586(10) Uani d 1
H H9A 0.8545 1.0055 0.2656 0.070 Uiso calc 1
C C10 0.9266(2) 0.7848(6) 0.29370(12) 0.0603(10) Uani d 1
H H10A 0.9386 0.6439 0.2913 0.072 Uiso calc 1
C C11 0.9717(2) 0.8965(6) 0.33203(12) 0.0574(9) Uani d 1
C C12 1.0089(2) 0.7823(5) 0.37368(12) 0.0560(9) Uani d 1
C C13 0.9864(3) 0.5825(6) 0.38163(13) 0.0678(11) Uani d 1
H H13A 0.9450 0.5162 0.3605 0.081 Uiso calc 1
C C14 1.0231(3) 0.4790(6) 0.41952(13) 0.0694(11) Uani d 1
H H14A 1.0072 0.3421 0.4249 0.083 Uiso calc 1
C C15 1.0831(2) 0.5757(6) 0.44943(12) 0.0634(10) Uani d 1
C C16 1.1064(3) 0.7740(7) 0.44334(14) 0.0729(11) Uani d 1
H H16A 1.1475 0.8391 0.4648 0.088 Uiso calc 1
C C17 1.0683(3) 0.8770(6) 0.40510(13) 0.0668(11) Uani d 1
H H17A 1.0832 1.0152 0.4004 0.080 Uiso calc 1
O O1W 1.0000 0.3138(6) 0.2500 0.0710(11) Uani d 1
H H1OW 1.012(3) 0.237(6) 0.2254(14) 0.094(15) Uiso d 1

loop_
_atom_site_aniso_label
_atom_site_aniso_U_11
_atom_site_aniso_U_22
_atom_site_aniso_U_33
_atom_site_aniso_U_12
_atom_site_aniso_U_13
_atom_site_aniso_U_23
N1 0.061(2) 0.063(2) 0.0561(19) 0.0041(17) -0.0096(16) 0.0024(16)
N2 0.090(3) 0.093(3) 0.063(2) 0.004(2) -0.010(2) 0.008(2)
O1 0.0864(19) 0.0584(17) 0.0674(17) -0.0039(14) -0.0090(14) 0.0005(13)
O2 0.153(3) 0.089(2) 0.096(2) -0.002(2) -0.032(2) 0.025(2)
O3 0.128(3) 0.128(3) 0.079(2) -0.006(2) -0.043(2) 0.007(2)
C1 0.056(2) 0.064(2) 0.053(2) -0.0047(18) -0.0023(17) 0.0009(19)
C2 0.079(3) 0.064(3) 0.069(3) -0.002(2) -0.001(2) -0.008(2)
C3 0.081(3) 0.084(3) 0.076(3) -0.014(3) 0.006(2) -0.018(2)
C4 0.065(3) 0.106(3) 0.068(3) -0.011(3) -0.008(2) -0.015(3)
C5 0.067(3) 0.087(3) 0.069(3) 0.004(2) -0.014(2) -0.003(2)
C6 0.057(2) 0.067(2) 0.060(2) -0.004(2) -0.0039(18) 0.002(2)
C7 0.061(2) 0.056(2) 0.066(2) 0.0046(18) -0.0078(19) 0.005(2)
C8 0.057(2) 0.056(2) 0.057(2) -0.0013(18) -0.0010(18) -0.0047(18)
C9 0.057(2) 0.060(2) 0.058(2) -0.0015(17) -0.0025(18) -0.0025(18)
C10 0.065(2) 0.056(2) 0.059(2) 0.0033(18) -0.0023(19) -0.0037(19)
C11 0.055(2) 0.058(2) 0.058(2) 0.0012(18) -0.0013(18) -0.0020(19)
C12 0.056(2) 0.055(2) 0.056(2) 0.0008(18) -0.0019(18) -0.0055(18)
C13 0.072(3) 0.065(2) 0.064(2) -0.008(2) -0.015(2) 0.002(2)
C14 0.077(3) 0.065(3) 0.064(2) -0.006(2) -0.006(2) 0.002(2)
C15 0.068(2) 0.070(3) 0.051(2) 0.004(2) -0.0066(19) 0.000(2)
C16 0.079(3) 0.076(3) 0.062(2) -0.010(2) -0.012(2) -0.007(2)
C17 0.072(2) 0.064(2) 0.063(2) -0.008(2) -0.010(2) -0.005(2)
O1W 0.091(3) 0.055(2) 0.065(3) 0.000 -0.012(2) 0.000

loop_
_atom_type_symbol
_atom_type_description
_atom_type_scat_dispersion_real
_atom_type_scat_dispersion_imag
_atom_type_scat_source
C C 0.0033 0.0016 'International Tables Vol C Tables 4.2.6.8 and 6.1.1.4'
H H 0.0000 0.0000 'International Tables Vol C Tables 4.2.6.8 and 6.1.1.4'
N N 0.0061 0.0033 'International Tables Vol C Tables 4.2.6.8 and 6.1.1.4'
O O 0.0106 0.0060 'International Tables Vol C Tables 4.2.6.8 and 6.1.1.4'

loop_
_geom_angle_atom_site_label_1
_geom_angle_atom_site_label_2
_geom_angle_atom_site_label_3
_geom_angle
C1 N1 C8 109.4(3)
C1 N1 H1A 126(2)
C8 N1 H1A 124(2)
O3 N2 O2 123.1(4)
O3 N2 C15 118.8(4)
O2 N2 C15 118.1(4)
N1 C1 C2 129.9(4)
N1 C1 C6 107.6(3)
C2 C1 C6 122.6(3)
C3 C2 C1 117.4(4)
C3 C2 H2A 121.3
C1 C2 H2A 121.3
C2 C3 C4 121.0(4)
C2 C3 H3A 119.5
C4 C3 H3A 119.5
C5 C4 C3 122.0(4)
C5 C4 H4A 119.0
C3 C4 H4A 119.0
C4 C5 C6 118.9(4)
C4 C5 H5A 120.6
C6 C5 H5A 120.6
C5 C6 C1 118.1(4)
C5 C6 C7 135.3(4)
C1 C6 C7 106.5(3)
C8 C7 C6 108.6(3)
C8 C7 H7A 125.7
C6 C7 H7A 125.7
C7 C8 N1 107.8(3)
C7 C8 C9 130.0(4)
N1 C8 C9 122.2(3)
C10 C9 C8 126.0(4)
C10 C9 H9A 117.0
C8 C9 H9A 117.0
C9 C10 C11 124.6(3)
C9 C10 H10A 117.7
C11 C10 H10A 117.7
O1 C11 C10 121.2(3)
O1 C11 C12 119.9(3)
C10 C11 C12 118.9(3)
C17 C12 C13 118.7(4)
C17 C12 C11 119.4(3)
C13 C12 C11 121.9(3)
C14 C13 C12 120.8(4)
C14 C13 H13A 119.6
C12 C13 H13A 119.6
C15 C14 C13 119.0(4)
C15 C14 H14A 120.5
C13 C14 H14A 120.5
C14 C15 C16 122.2(4)
C14 C15 N2 118.6(4)
C16 C15 N2 119.2(4)
C15 C16 C17 118.2(4)
C15 C16 H16A 120.9
C17 C16 H16A 120.9
C12 C17 C16 121.0(4)
C12 C17 H17A 119.5
C16 C17 H17A 119.5

loop_
_geom_bond_atom_site_label_1
_geom_bond_atom_site_label_2
_geom_bond_distance
N1 C1 1.345(4)
N1 C8 1.359(4)
N1 H1A 0.87(4)
N2 O3 1.189(4)
N2 O2 1.194(4)
N2 C15 1.440(5)
O1 C11 1.209(4)
C1 C2 1.354(5)
C1 C6 1.382(5)
C2 C3 1.348(5)
C2 H2A 0.9300
C3 C4 1.363(6)
C3 H3A 0.9300
C4 C5 1.332(5)
C4 H4A 0.9300
C5 C6 1.378(5)
C5 H5A 0.9300
C6 C7 1.385(5)
C7 C8 1.341(4)
C7 H7A 0.9300
C8 C9 1.399(5)
C9 C10 1.310(5)
C9 H9A 0.9300
C10 C11 1.426(5)
C10 H10A 0.9300
C11 C12 1.459(5)
C12 C17 1.353(5)
C12 C13 1.353(5)
C13 C14 1.341(5)
C13 H13A 0.9300
C14 C15 1.338(5)
C14 H14A 0.9300
C15 C16 1.339(5)
C16 C17 1.354(5)
C16 H16A 0.9300
C17 H17A 0.9300
O1W H1OW 0.88(4)

loop_
_geom_hbond_atom_site_label_D
_geom_hbond_atom_site_label_H
_geom_hbond_atom_site_label_A
_geom_hbond_site_symmetry_A
_geom_hbond_distance_DH
_geom_hbond_distance_HA
_geom_hbond_distance_DA
_geom_hbond_angle_DHA
_geom_hbond_publ_flag
O1W H1OW O1 2_745 0.88(4) 1.86(4) 2.723(4) 171(4) yes
N1 H1A O1W . 0.87(3) 2.06(3) 2.923(4) 170(3) yes
C4 H4A O2 8_455 0.9300 2.6000 3.405(6) 146.00 yes
C9 H9A Cg1 4_655 0.9300 2.8700 3.518(4) 127 yes

loop_
_geom_torsion_atom_site_label_1
_geom_torsion_atom_site_label_2
_geom_torsion_atom_site_label_3
_geom_torsion_atom_site_label_4
_geom_torsion
C8 N1 C1 C2 179.9(4)
C8 N1 C1 C6 -0.6(4)
N1 C1 C2 C3 -179.9(4)
C6 C1 C2 C3 0.6(6)
C1 C2 C3 C4 0.2(6)
C2 C3 C4 C5 0.0(7)
C3 C4 C5 C6 -1.2(6)
C4 C5 C6 C1 1.9(6)
C4 C5 C6 C7 179.8(4)
N1 C1 C6 C5 178.7(3)
C2 C1 C6 C5 -1.7(6)
N1 C1 C6 C7 0.2(4)
C2 C1 C6 C7 179.8(3)
C5 C6 C7 C8 -177.8(4)
C1 C6 C7 C8 0.3(4)
C6 C7 C8 N1 -0.6(4)
C6 C7 C8 C9 177.6(4)
C1 N1 C8 C7 0.7(4)
C1 N1 C8 C9 -177.7(3)
C7 C8 C9 C10 176.4(4)
N1 C8 C9 C10 -5.5(6)
C8 C9 C10 C11 175.8(3)
C9 C10 C11 O1 -21.9(6)
C9 C10 C11 C12 159.5(4)
O1 C11 C12 C17 -13.1(5)
C10 C11 C12 C17 165.5(3)
O1 C11 C12 C13 167.7(4)
C10 C11 C12 C13 -13.7(5)
C17 C12 C13 C14 -0.9(6)
C11 C12 C13 C14 178.3(4)
C12 C13 C14 C15 -0.4(6)
C13 C14 C15 C16 1.3(6)
C13 C14 C15 N2 -177.3(4)
O3 N2 C15 C14 -176.8(4)
O2 N2 C15 C14 2.8(6)
O3 N2 C15 C16 4.5(6)
O2 N2 C15 C16 -176.0(4)
C14 C15 C16 C17 -0.9(6)
N2 C15 C16 C17 177.8(4)
C13 C12 C17 C16 1.4(6)
C11 C12 C17 C16 -177.9(4)
C15 C16 C17 C12 -0.5(6)

_cod_database_fobs_code 2242678
